data_4348740
loop_
_publ_author_name
'Zumeta, Itziar'
'Mendicute-Fierro, Claudio'
'Bustos, Itxaso'
'Huertos, Miguel A.'
'Rodr\'iguez-Di\'eguez, Antonio'
'Seco, Jos\'e M'
'San Sebastian, Eider'
'Garralda, Mar\'ia A'

_publ_section_title
;
 Irida-\b-ketoimines Derived from Hydrazines To Afford Metallapyrazoles or
 N-N Bond Cleavage: A Missing Metallacycle Disclosed by a Theoretical and
 Experimental Study.
;
_journal_issue 20
_journal_name_full 'Inorganic chemistry'
_journal_page_first 10284
_journal_page_last 10293
_journal_paper_doi 10.1021/acs.inorgchem.6b01550
_journal_volume 55
_journal_year 2016
_chemical_formula_sum 'C39 H31 Cl4 Ir N2 P2'
_chemical_formula_weight 923.60
_space_group_crystal_system triclinic
_space_group_IT_number 2
_space_group_name_Hall '-P 1'
_space_group_name_H-M_alt 'P -1'
_atom_sites_solution_hydrogens mixed
_audit_creation_method SHELXL-2014
_cell_angle_alpha 96.465(2)
_cell_angle_beta 94.107(2)
_cell_angle_gamma 106.092(2)
_cell_formula_units_Z 2
_cell_length_a 11.4662(7)
_cell_length_b 11.9726(9)
_cell_length_c 12.7065(12)
_cell_measurement_reflns_used 29521
_cell_measurement_temperature 100(2)
_cell_measurement_theta_max 28.12
_cell_measurement_theta_min 2.43
_cell_volume 1655.7(2)
_computing_cell_refinement 'Bruker Apex II'
_computing_data_collection 'Bruker ApexII'
_computing_data_reduction 'Bruker Apex II'
_computing_structure_refinement 'SHELXL-2014 (Sheldrick, 2014)'
_computing_structure_solution 'SHELXL-2014 (Sheldrick, 2014)'
_diffrn_ambient_temperature 100(2)
_diffrn_measured_fraction_theta_full 0.995
_diffrn_measured_fraction_theta_max 0.912
_diffrn_measurement_device_type 'Bruker D8 Venture'
_diffrn_measurement_method 'Phi and Omega Scans'
_diffrn_radiation_type MoK\a
_diffrn_radiation_wavelength 0.71069
_diffrn_reflns_av_R_equivalents 0.0335
_diffrn_reflns_av_unetI/netI 0.0435
_diffrn_reflns_Laue_measured_fraction_full 0.995
_diffrn_reflns_Laue_measured_fraction_max 0.912
_diffrn_reflns_limit_h_max 15
_diffrn_reflns_limit_h_min -14
_diffrn_reflns_limit_k_max 15
_diffrn_reflns_limit_k_min -15
_diffrn_reflns_limit_l_max 16
_diffrn_reflns_limit_l_min -16
_diffrn_reflns_number 19321
_diffrn_reflns_point_group_measured_fraction_full 0.995
_diffrn_reflns_point_group_measured_fraction_max 0.912
_diffrn_reflns_theta_full 25.240
_diffrn_reflns_theta_max 28.176
_diffrn_reflns_theta_min 1.622
_diffrn_source 'fine-focus sealed tube'
_exptl_absorpt_coefficient_mu 4.486
_exptl_absorpt_correction_T_max 0.75
_exptl_absorpt_correction_T_min 0.49
_exptl_absorpt_correction_type empirical
_exptl_absorpt_process_details 'Bruker SADABS (Bruker, 1999)'
_exptl_crystal_colour yellow
_exptl_crystal_density_diffrn 1.853
_exptl_crystal_description Prismatic
_exptl_crystal_F_000 908
_exptl_crystal_size_max 0.18
_exptl_crystal_size_mid 0.14
_exptl_crystal_size_min 0.14
_platon_squeeze_details
;
;
_refine_diff_density_max 2.487
_refine_diff_density_min -0.647
_refine_diff_density_rms 0.130
_refine_ls_extinction_method none
_refine_ls_goodness_of_fit_ref 1.092
_refine_ls_hydrogen_treatment mixed
_refine_ls_matrix_type full
_refine_ls_number_parameters 405
_refine_ls_number_reflns 7411
_refine_ls_number_restraints 0
_refine_ls_restrained_S_all 1.092
_refine_ls_R_factor_all 0.0324
_refine_ls_R_factor_gt 0.0294
_refine_ls_shift/su_max 0.001
_refine_ls_shift/su_mean 0.000
_refine_ls_structure_factor_coef Fsqd
_refine_ls_weighting_details 'w=1/[\s^2^(Fo^2^)+(0.0318P)^2^] where P=(Fo^2^+2Fc^2^)/3'
_refine_ls_weighting_scheme calc
_refine_ls_wR_factor_gt 0.0658
_refine_ls_wR_factor_ref 0.0673
_reflns_Friedel_coverage 0.000
_reflns_number_gt 6804
_reflns_number_total 7411
_reflns_threshold_expression 'I > 2\s(I)'
_cod_data_source_file ic6b01550_si_001.cif
_cod_data_source_block 4
_cod_depositor_comments
;
The following automatic conversions were performed:

data item '_exptl_absorpt_correction_type' value 'Empirical' was
changed to 'empirical' in accordance with the
/home/saulius/struct/COD-crude-data/automatic-downloads/DataCite-retrospective/ACS/depositions/lib/dictionaries/cif_core.dic
dictionary named 'cif_core.dic' version 2.4.2 last updated on
2011-04-26.

Automatic conversion script
Id: cif_fix_values 6909 2019-04-08 15:41:33Z antanas 
;
_cod_database_code 4348740
_shelx_space_group_comment
;
The symmetry employed for this shelxl refinement is uniquely defined
by the following loop, which should always be used as a source of
symmetry information in preference to the above space-group names.
They are only intended as comments.
;
_shelxl_version_number 2014-3

loop_
_space_group_symop_operation_xyz
'x, y, z'
'-x, -y, -z'

loop_
_atom_site_label
_atom_site_type_symbol
_atom_site_fract_x
_atom_site_fract_y
_atom_site_fract_z
_atom_site_U_iso_or_equiv
_atom_site_adp_type
_atom_site_occupancy
_atom_site_site_symmetry_order
_atom_site_calc_flag
_atom_site_refinement_flags_posn
_atom_site_refinement_flags_adp
Ir1 Ir 0.64604(2) 0.47587(2) 0.28507(2) 0.01324(5) Uani 1 1 d . .
Cl1 Cl 0.75439(7) 0.45940(7) 0.45703(6) 0.01695(17) Uani 1 1 d . .
P1 P 0.71553(8) 0.33366(8) 0.19204(7) 0.01378(18) Uani 1 1 d . .
P2 P 0.75727(8) 0.66536(8) 0.26831(7) 0.01420(18) Uani 1 1 d . .
C8 C 0.7291(3) 0.3334(3) 0.0488(3) 0.0173(7) Uani 1 1 d . .
C9 C 0.6457(4) 0.3704(4) -0.0124(3) 0.0375(11) Uani 1 1 d . .
H9 H 0.5856 0.3960 0.0197 0.045 Uiso 1 1 calc R U
C10 C 0.6514(5) 0.3697(4) -0.1213(3) 0.0401(12) Uani 1 1 d . .
H10 H 0.5953 0.3954 -0.1613 0.048 Uiso 1 1 calc R U
C11 C 0.7382(4) 0.3318(3) -0.1702(3) 0.0269(9) Uani 1 1 d . .
H11 H 0.7411 0.3307 -0.2433 0.032 Uiso 1 1 calc R U
C12 C 0.8213(4) 0.2951(4) -0.1099(3) 0.0347(10) Uani 1 1 d . .
H12 H 0.8817 0.2705 -0.1425 0.042 Uiso 1 1 calc R U
C13 C 0.8163(4) 0.2944(4) -0.0019(3) 0.0321(10) Uani 1 1 d . .
H13 H 0.8721 0.2675 0.0372 0.039 Uiso 1 1 calc R U
C14 C 0.8546(3) 0.3058(3) 0.2455(3) 0.0153(7) Uani 1 1 d . .
C19 C 0.9639(4) 0.3956(3) 0.2512(3) 0.0253(8) Uani 1 1 d . .
H19 H 0.9637 0.4646 0.2241 0.030 Uiso 1 1 calc R U
C18 C 1.0722(3) 0.3834(4) 0.2964(3) 0.0259(9) Uani 1 1 d . .
H18 H 1.1443 0.4434 0.2981 0.031 Uiso 1 1 calc R U
C17 C 1.0742(4) 0.2835(4) 0.3389(3) 0.0277(9) Uani 1 1 d . .
H17 H 1.1470 0.2758 0.3699 0.033 Uiso 1 1 calc R U
C16 C 0.9683(4) 0.1957(4) 0.3352(5) 0.0526(15) Uani 1 1 d . .
H16 H 0.9692 0.1274 0.3631 0.063 Uiso 1 1 calc R U
C15 C 0.8592(4) 0.2070(4) 0.2903(4) 0.0441(13) Uani 1 1 d . .
H15 H 0.7875 0.1470 0.2903 0.053 Uiso 1 1 calc R U
C7 C 0.5907(3) 0.2014(3) 0.2001(3) 0.0142(7) Uani 1 1 d . .
C6 C 0.5814(3) 0.0905(3) 0.1460(3) 0.0190(8) Uani 1 1 d . .
H6 H 0.6415 0.0799 0.1038 0.023 Uiso 1 1 calc R U
C5 C 0.4816(3) -0.0042(3) 0.1555(3) 0.0218(8) Uani 1 1 d . .
H5 H 0.4748 -0.0777 0.1187 0.026 Uiso 1 1 calc R U
C4 C 0.3920(3) 0.0100(3) 0.2193(3) 0.0218(8) Uani 1 1 d . .
H4 H 0.3268 -0.0541 0.2266 0.026 Uiso 1 1 calc R U
C3 C 0.4001(3) 0.1212(3) 0.2727(3) 0.0179(7) Uani 1 1 d . .
H3 H 0.3404 0.1308 0.3157 0.021 Uiso 1 1 calc R U
C2 C 0.4974(3) 0.2177(3) 0.2616(3) 0.0147(7) Uani 1 1 d . .
C1 C 0.5059(3) 0.3401(3) 0.3057(3) 0.0129(7) Uani 1 1 d . .
N1 N 0.4146(3) 0.3593(2) 0.3546(2) 0.0163(6) Uani 1 1 d . .
N2 N 0.4370(3) 0.4813(3) 0.3817(2) 0.0143(6) Uani 1 1 d . .
C20 C 0.5372(3) 0.5545(3) 0.3569(3) 0.0150(7) Uani 1 1 d . .
C21 C 0.5592(3) 0.6825(3) 0.3753(3) 0.0153(7) Uani 1 1 d . .
C22 C 0.4827(3) 0.7401(3) 0.4252(3) 0.0164(7) Uani 1 1 d . .
H22 H 0.4140 0.6972 0.4529 0.020 Uiso 1 1 calc R U
C23 C 0.5094(4) 0.8603(3) 0.4332(3) 0.0259(9) Uani 1 1 d . .
H23 H 0.4583 0.8981 0.4663 0.031 Uiso 1 1 calc R U
C24 C 0.6117(4) 0.9258(3) 0.3923(3) 0.0264(9) Uani 1 1 d . .
H24 H 0.6281 1.0069 0.3973 0.032 Uiso 1 1 calc R U
C25 C 0.6892(3) 0.8708(3) 0.3444(3) 0.0203(8) Uani 1 1 d . .
H25 H 0.7583 0.9153 0.3184 0.024 Uiso 1 1 calc R U
C26 C 0.6646(3) 0.7496(3) 0.3348(3) 0.0161(7) Uani 1 1 d . .
C33 C 0.9155(3) 0.7413(3) 0.3201(3) 0.0183(7) Uani 1 1 d . .
C34 C 0.9727(4) 0.8527(3) 0.2977(4) 0.0303(9) Uani 1 1 d . .
H34 H 0.9297 0.8899 0.2555 0.036 Uiso 1 1 calc R U
C35 C 1.0929(4) 0.9098(4) 0.3372(4) 0.0382(11) Uani 1 1 d . .
H35 H 1.1294 0.9855 0.3234 0.046 Uiso 1 1 calc R U
C36 C 1.1584(4) 0.8535(4) 0.3975(4) 0.0395(11) Uani 1 1 d . .
H36 H 1.2392 0.8915 0.4239 0.047 Uiso 1 1 calc R U
C37 C 1.1049(4) 0.7425(4) 0.4184(4) 0.0426(12) Uani 1 1 d . .
H37 H 1.1495 0.7043 0.4577 0.051 Uiso 1 1 calc R U
C38 C 0.9827(4) 0.6863(4) 0.3804(3) 0.0284(9) Uani 1 1 d . .
H38 H 0.9460 0.6112 0.3958 0.034 Uiso 1 1 calc R U
C27 C 0.7545(3) 0.6983(3) 0.1318(3) 0.0156(7) Uani 1 1 d . .
C28 C 0.6744(4) 0.7520(4) 0.0872(3) 0.0321(10) Uani 1 1 d . .
H28 H 0.6232 0.7805 0.1295 0.039 Uiso 1 1 calc R U
C29 C 0.6697(4) 0.7637(4) -0.0217(3) 0.0375(11) Uani 1 1 d . .
H29 H 0.6163 0.8008 -0.0510 0.045 Uiso 1 1 calc R U
C30 C 0.7432(4) 0.7208(4) -0.0847(3) 0.0285(9) Uani 1 1 d . .
H30 H 0.7390 0.7278 -0.1569 0.034 Uiso 1 1 calc R U
C31 C 0.8230(4) 0.6676(4) -0.0418(3) 0.0382(11) Uani 1 1 d . .
H31 H 0.8734 0.6387 -0.0848 0.046 Uiso 1 1 calc R U
C32 C 0.8287(4) 0.6567(4) 0.0666(3) 0.0335(10) Uani 1 1 d . .
H32 H 0.8835 0.6207 0.0953 0.040 Uiso 1 1 calc R U
H1N H 0.392(3) 0.500(3) 0.406(3) 0.010(11) Uiso 1 1 d . .
H1 H 0.584(4) 0.478(4) 0.188(4) 0.051(14) Uiso 1 1 d . .

loop_
_atom_site_aniso_label
_atom_site_aniso_U_11
_atom_site_aniso_U_22
_atom_site_aniso_U_33
_atom_site_aniso_U_23
_atom_site_aniso_U_13
_atom_site_aniso_U_12
Ir1 0.01215(8) 0.01343(8) 0.01416(8) 0.00232(5) 0.00134(5) 0.00357(5)
Cl1 0.0158(4) 0.0217(4) 0.0141(4) 0.0035(3) 0.0009(3) 0.0063(3)
P1 0.0136(4) 0.0147(4) 0.0130(4) 0.0020(3) 0.0017(3) 0.0039(3)
P2 0.0125(4) 0.0145(4) 0.0156(4) 0.0029(3) 0.0012(3) 0.0037(3)
C8 0.0154(18) 0.0185(18) 0.0149(17) 0.0021(13) -0.0008(14) 0.0006(14)
C9 0.045(3) 0.059(3) 0.022(2) 0.006(2) 0.0074(19) 0.037(2)
C10 0.058(3) 0.058(3) 0.018(2) 0.011(2) 0.001(2) 0.038(3)
C11 0.037(2) 0.027(2) 0.0083(17) 0.0014(15) 0.0017(16) -0.0028(18)
C12 0.033(2) 0.053(3) 0.020(2) -0.0033(19) 0.0118(18) 0.016(2)
C13 0.031(2) 0.056(3) 0.0140(18) 0.0036(18) 0.0011(16) 0.021(2)
C14 0.0106(17) 0.0197(18) 0.0165(17) 0.0010(14) 0.0040(13) 0.0058(14)
C19 0.027(2) 0.0187(19) 0.027(2) 0.0050(15) -0.0016(17) 0.0018(16)
C18 0.0152(19) 0.032(2) 0.026(2) 0.0023(17) -0.0034(15) 0.0013(16)
C17 0.022(2) 0.036(2) 0.026(2) 0.0018(17) -0.0035(16) 0.0128(18)
C16 0.028(3) 0.040(3) 0.092(4) 0.037(3) -0.007(3) 0.007(2)
C15 0.019(2) 0.034(3) 0.081(4) 0.032(2) -0.003(2) 0.0024(19)
C7 0.0141(17) 0.0145(17) 0.0140(16) 0.0048(13) -0.0006(13) 0.0033(14)
C6 0.024(2) 0.0177(18) 0.0171(18) 0.0013(14) 0.0069(15) 0.0089(15)
C5 0.028(2) 0.0154(18) 0.0187(18) -0.0003(14) -0.0040(15) 0.0044(16)
C4 0.0167(18) 0.0169(19) 0.028(2) 0.0042(15) -0.0016(15) -0.0013(15)
C3 0.0145(18) 0.0202(19) 0.0185(18) 0.0035(14) 0.0019(14) 0.0039(15)
C2 0.0128(17) 0.0180(18) 0.0128(16) 0.0033(13) -0.0023(13) 0.0041(14)
C1 0.0101(16) 0.0153(17) 0.0113(16) 0.0034(12) -0.0021(12) 0.0007(13)
N1 0.0167(15) 0.0154(15) 0.0159(14) 0.0019(11) -0.0006(12) 0.0039(12)
N2 0.0123(15) 0.0170(15) 0.0158(15) 0.0013(12) 0.0036(12) 0.0077(13)
C20 0.0148(17) 0.0225(19) 0.0105(16) 0.0044(13) -0.0006(13) 0.0096(14)
C21 0.0150(17) 0.0180(18) 0.0111(16) 0.0009(13) -0.0026(13) 0.0033(14)
C22 0.0199(18) 0.0167(18) 0.0128(16) 0.0017(13) 0.0034(14) 0.0053(14)
C23 0.032(2) 0.022(2) 0.026(2) -0.0008(16) 0.0117(17) 0.0121(17)
C24 0.035(2) 0.0133(18) 0.030(2) -0.0009(15) 0.0121(18) 0.0052(17)
C25 0.027(2) 0.0158(18) 0.0165(17) 0.0027(14) 0.0043(15) 0.0025(15)
C26 0.0179(18) 0.0166(17) 0.0135(16) 0.0011(13) 0.0001(14) 0.0055(14)
C33 0.0135(18) 0.0177(18) 0.0219(18) 0.0016(14) -0.0019(14) 0.0027(14)
C34 0.018(2) 0.020(2) 0.053(3) 0.0111(18) -0.0019(18) 0.0062(16)
C35 0.024(2) 0.020(2) 0.066(3) 0.002(2) 0.000(2) -0.0001(18)
C36 0.016(2) 0.045(3) 0.050(3) 0.006(2) -0.0123(19) 0.0011(19)
C37 0.016(2) 0.058(3) 0.053(3) 0.025(2) -0.010(2) 0.006(2)
C38 0.020(2) 0.033(2) 0.034(2) 0.0137(18) 0.0017(17) 0.0068(17)
C27 0.0118(17) 0.0137(17) 0.0193(18) 0.0030(13) 0.0028(14) -0.0002(13)
C28 0.036(2) 0.050(3) 0.020(2) 0.0079(19) 0.0034(18) 0.027(2)
C29 0.035(3) 0.063(3) 0.024(2) 0.012(2) -0.0014(19) 0.029(2)
C30 0.030(2) 0.036(2) 0.0167(19) 0.0075(16) 0.0024(16) 0.0039(18)
C31 0.040(3) 0.061(3) 0.028(2) 0.018(2) 0.019(2) 0.029(2)
C32 0.033(2) 0.055(3) 0.027(2) 0.022(2) 0.0157(18) 0.028(2)

loop_
_atom_type_symbol
_atom_type_description
_atom_type_scat_dispersion_real
_atom_type_scat_dispersion_imag
_atom_type_scat_source
C C 0.0033 0.0016 'International Tables Vol C Tables 4.2.6.8 and 6.1.1.4'
Cl Cl 0.1484 0.1585 'International Tables Vol C Tables 4.2.6.8 and 6.1.1.4'
Ir Ir -1.4442 7.9887 'International Tables Vol C Tables 4.2.6.8 and 6.1.1.4'
P P 0.1023 0.0942 'International Tables Vol C Tables 4.2.6.8 and 6.1.1.4'
N N 0.0061 0.0033 'International Tables Vol C Tables 4.2.6.8 and 6.1.1.4'
H H 0.0000 0.0000 'International Tables Vol C Tables 4.2.6.8 and 6.1.1.4'

loop_
_geom_angle_atom_site_label_1
_geom_angle_atom_site_label_2
_geom_angle_atom_site_label_3
_geom_angle
C20 Ir1 C1 77.73(14)
C20 Ir1 P2 83.87(10)
C1 Ir1 P2 160.35(10)
C20 Ir1 P1 161.26(11)
C1 Ir1 P1 84.29(10)
P2 Ir1 P1 113.20(3)
C20 Ir1 Cl1 92.69(9)
C1 Ir1 Cl1 89.95(9)
P2 Ir1 Cl1 97.81(3)
P1 Ir1 Cl1 92.53(3)
C20 Ir1 H1 89.1(19)
C1 Ir1 H1 87.8(19)
P2 Ir1 H1 85.1(19)
P1 Ir1 H1 85.0(19)
Cl1 Ir1 H1 176.8(19)
C14 P1 C7 106.25(15)
C14 P1 C8 104.53(16)
C7 P1 C8 104.58(15)
C14 P1 Ir1 119.05(11)
C7 P1 Ir1 100.73(11)
C8 P1 Ir1 119.92(12)
C27 P2 C33 101.36(16)
C27 P2 C26 105.19(16)
C33 P2 C26 105.80(16)
C27 P2 Ir1 113.99(11)
C33 P2 Ir1 127.90(12)
C26 P2 Ir1 100.53(11)
C13 C8 C9 118.1(3)
C13 C8 P1 123.2(3)
C9 C8 P1 118.6(3)
C8 C9 C10 120.5(4)
C8 C9 H9 119.8
C10 C9 H9 119.8
C11 C10 C9 120.8(4)
C11 C10 H10 119.6
C9 C10 H10 119.6
C10 C11 C12 119.0(3)
C10 C11 H11 120.5
C12 C11 H11 120.5
C11 C12 C13 120.9(4)
C11 C12 H12 119.5
C13 C12 H12 119.5
C12 C13 C8 120.6(4)
C12 C13 H13 119.7
C8 C13 H13 119.7
C15 C14 C19 117.1(3)
C15 C14 P1 124.9(3)
C19 C14 P1 117.7(3)
C18 C19 C14 121.0(4)
C18 C19 H19 119.5
C14 C19 H19 119.5
C17 C18 C19 120.5(4)
C17 C18 H18 119.7
C19 C18 H18 119.7
C16 C17 C18 119.2(4)
C16 C17 H17 120.4
C18 C17 H17 120.4
C17 C16 C15 120.7(4)
C17 C16 H16 119.6
C15 C16 H16 119.6
C14 C15 C16 121.3(4)
C14 C15 H15 119.3
C16 C15 H15 119.3
C6 C7 C2 120.0(3)
C6 C7 P1 124.0(3)
C2 C7 P1 115.9(2)
C5 C6 C7 119.6(3)
C5 C6 H6 120.2
C7 C6 H6 120.2
C4 C5 C6 120.8(3)
C4 C5 H5 119.6
C6 C5 H5 119.6
C5 C4 C3 119.8(3)
C5 C4 H4 120.1
C3 C4 H4 120.1
C2 C3 C4 120.3(3)
C2 C3 H3 119.8
C4 C3 H3 119.8
C3 C2 C7 119.4(3)
C3 C2 C1 123.7(3)
C7 C2 C1 116.8(3)
N1 C1 C2 118.2(3)
N1 C1 Ir1 119.6(2)
C2 C1 Ir1 122.1(2)
C1 N1 N2 108.7(3)
C20 N2 N1 120.1(3)
C20 N2 H1N 123(3)
N1 N2 H1N 117(3)
N2 C20 C21 122.0(3)
N2 C20 Ir1 113.8(3)
C21 C20 Ir1 124.1(2)
C22 C21 C26 119.3(3)
C22 C21 C20 125.1(3)
C26 C21 C20 115.6(3)
C23 C22 C21 119.9(3)
C23 C22 H22 120.0
C21 C22 H22 120.0
C22 C23 C24 120.8(3)
C22 C23 H23 119.6
C24 C23 H23 119.6
C25 C24 C23 120.1(3)
C25 C24 H24 119.9
C23 C24 H24 119.9
C24 C25 C26 120.5(3)
C24 C25 H25 119.8
C26 C25 H25 119.8
C25 C26 C21 119.3(3)
C25 C26 P2 124.7(3)
C21 C26 P2 115.9(3)
C34 C33 C38 118.4(3)
C34 C33 P2 121.4(3)
C38 C33 P2 120.2(3)
C33 C34 C35 121.0(4)
C33 C34 H34 119.5
C35 C34 H34 119.5
C34 C35 C36 119.7(4)
C34 C35 H35 120.1
C36 C35 H35 120.1
C37 C36 C35 120.3(4)
C37 C36 H36 119.9
C35 C36 H36 119.9
C36 C37 C38 119.8(4)
C36 C37 H37 120.1
C38 C37 H37 120.1
C33 C38 C37 120.7(4)
C33 C38 H38 119.6
C37 C38 H38 119.6
C32 C27 C28 118.2(3)
C32 C27 P2 117.5(3)
C28 C27 P2 124.0(3)
C27 C28 C29 120.5(4)
C27 C28 H28 119.8
C29 C28 H28 119.8
C30 C29 C28 120.2(4)
C30 C29 H29 119.9
C28 C29 H29 119.9
C29 C30 C31 120.2(4)
C29 C30 H30 119.9
C31 C30 H30 119.9
C30 C31 C32 119.9(4)
C30 C31 H31 120.1
C32 C31 H31 120.1
C27 C32 C31 121.1(4)
C27 C32 H32 119.4
C31 C32 H32 119.4

loop_
_geom_bond_atom_site_label_1
_geom_bond_atom_site_label_2
_geom_bond_distance
Ir1 C20 1.975(3)
Ir1 C1 2.000(3)
Ir1 P2 2.3156(9)
Ir1 P1 2.3163(9)
Ir1 Cl1 2.4900(8)
Ir1 H1 1.39(5)
P1 C14 1.819(3)
P1 C7 1.835(3)
P1 C8 1.837(3)
P2 C27 1.821(3)
P2 C33 1.825(4)
P2 C26 1.841(3)
C8 C13 1.385(5)
C8 C9 1.386(5)
C9 C10 1.389(5)
C9 H9 0.9300
C10 C11 1.363(6)
C10 H10 0.9300
C11 C12 1.375(6)
C11 H11 0.9300
C12 C13 1.378(5)
C12 H12 0.9300
C13 H13 0.9300
C14 C15 1.380(5)
C14 C19 1.398(5)
C19 C18 1.382(5)
C19 H19 0.9300
C18 C17 1.372(6)
C18 H18 0.9300
C17 C16 1.362(6)
C17 H17 0.9300
C16 C15 1.385(6)
C16 H16 0.9300
C15 H15 0.9300
C7 C6 1.397(5)
C7 C2 1.413(5)
C6 C5 1.393(5)
C6 H6 0.9300
C5 C4 1.388(5)
C5 H5 0.9300
C4 C3 1.400(5)
C4 H4 0.9300
C3 C2 1.394(5)
C3 H3 0.9300
C2 C1 1.482(5)
C1 N1 1.315(4)
N1 N2 1.409(4)
N2 C20 1.320(4)
N2 H1N 0.69(4)
C20 C21 1.471(5)
C21 C22 1.401(5)
C21 C26 1.420(5)
C22 C23 1.375(5)
C22 H22 0.9300
C23 C24 1.390(5)
C23 H23 0.9300
C24 C25 1.379(5)
C24 H24 0.9300
C25 C26 1.390(5)
C25 H25 0.9300
C33 C34 1.384(5)
C33 C38 1.388(5)
C34 C35 1.385(6)
C34 H34 0.9300
C35 C36 1.386(6)
C35 H35 0.9300
C36 C37 1.365(6)
C36 H36 0.9300
C37 C38 1.399(6)
C37 H37 0.9300
C38 H38 0.9300
C27 C32 1.379(5)
C27 C28 1.383(5)
C28 C29 1.406(5)
C28 H28 0.9300
C29 C30 1.362(6)
C29 H29 0.9300
C30 C31 1.368(6)
C30 H30 0.9300
C31 C32 1.398(5)
C31 H31 0.9300
C32 H32 0.9300

loop_
_platon_squeeze_void_nr
_platon_squeeze_void_average_x
_platon_squeeze_void_average_y
_platon_squeeze_void_average_z
_platon_squeeze_void_volume
_platon_squeeze_void_count_electrons
_platon_squeeze_void_content
1 0.000 0.000 0.000 134 51 ' '
2 0.233 0.150 0.433 7 0 ' '
3 0.767 0.850 0.567 7 0 ' '
